data_2021019
loop_
_publ_author_name
'Gon\,calves, Karolina de Oliveira'
'Ribeiro, Leandro'
'de Oliveira, Cecilia Maria Alves'
'Carvalho, Jesiel Freitas'
'Martins, Felipe T.'

_publ_section_title
;
 New solvates of the drug naltrexone: protonation, conformation and
 interplay of synthons
;
_journal_coeditor_code CU3125
_journal_issue 3
_journal_name_full 'Acta Crystallographica Section C'
_journal_page_first
;
;
_journal_paper_doi 10.1107/S2053229618001791
_journal_volume 74
_journal_year 2018
_chemical_formula_iupac '2C20 H23 N O4, C4 H10 O'
_chemical_formula_moiety '2(C20 H23 N O4), C4 H10 O'
_chemical_formula_sum 'C44 H56 N2 O9'
_chemical_formula_weight 756.91
_chemical_name_systematic
'(4<i>R</i>,4a<i>S</i>,7a<i>R</i>,12b<i>S</i>)-3-Cyclopropylmethyl-4a,9-dihydroxy-2,4,5,6,7a,13-hexahydro-1<i>H</i>-4,12-methanobenzofuro[3,2-<i>e</i>]isoquinolin-7-one diethyl ether hemisolvate'
_space_group_crystal_system orthorhombic
_space_group_IT_number 19
_space_group_name_Hall 'P 2ac 2ab'
_space_group_name_H-M_alt 'P 21 21 21'
_symmetry_space_group_name_Hall 'P 2ac 2ab'
_symmetry_space_group_name_H-M 'P 21 21 21'
_atom_sites_solution_hydrogens geom
_audit_creation_method 'WinGX routine CIF_UPDATE'
_cell_angle_alpha 90
_cell_angle_beta 90
_cell_angle_gamma 90
_cell_formula_units_Z 4
_cell_length_a 12.5992(2)
_cell_length_b 13.1093(3)
_cell_length_c 26.6586(6)
_cell_measurement_reflns_used 2455
_cell_measurement_temperature 296(2)
_cell_measurement_theta_max 50.05
_cell_measurement_theta_min 3.757
_cell_volume 4403.11(16)
_computing_cell_refinement
;
SAINT (Bruker, 2003)
;
_computing_data_collection
;
APEX2 (Bruker, 2003)
;
_computing_data_reduction
;
SAINT (Bruker, 2003)
;
_computing_molecular_graphics
;
ORTEP-3 for Windows (Farrugia, 2012) and
Mercury (Macrae <i>et al</i>., 2008)
;
_computing_publication_material
;
WinGX (Farrugia, 2012)
;
_computing_structure_refinement
;
SHELXL2014 (Sheldrick, 2015)
;
_computing_structure_solution
;
SIR92 (Altomare <i>et al</i>.,  1993)
;
_diffrn_ambient_temperature 296(2)
_diffrn_measured_fraction_theta_full 0.954
_diffrn_measured_fraction_theta_max 0.976
_diffrn_measurement_device_type 'Bruker APEXII CCD'
_diffrn_measurement_method CCD
_diffrn_radiation_type CuK\a
_diffrn_radiation_wavelength 1.54178
_diffrn_reflns_av_R_equivalents 0.0592
_diffrn_reflns_limit_h_max 14
_diffrn_reflns_limit_h_min -14
_diffrn_reflns_limit_k_max 15
_diffrn_reflns_limit_k_min -13
_diffrn_reflns_limit_l_max 31
_diffrn_reflns_limit_l_min -31
_diffrn_reflns_number 22971
_diffrn_reflns_theta_full 67.679
_diffrn_reflns_theta_max 66.523
_diffrn_reflns_theta_min 3.316
_exptl_absorpt_coefficient_mu 0.643
_exptl_absorpt_correction_T_max 0.950
_exptl_absorpt_correction_T_min 0.843
_exptl_absorpt_correction_type multi-scan
_exptl_absorpt_process_details
;
(SADABS; Krause <i>et al.</i>,  2015)
;
_exptl_crystal_colour colourless
_exptl_crystal_density_diffrn 1.142
_exptl_crystal_description needle
_exptl_crystal_F_000 1624
_exptl_crystal_size_max 0.20
_exptl_crystal_size_mid 0.10
_exptl_crystal_size_min 0.08
_refine_diff_density_max 0.526
_refine_diff_density_min -0.265
_refine_ls_abs_structure_details
;
Flack x determined using 1854 quotients [(I+)-(I-)]/[(I+)+(I-)]
(Parsons <i>et al.</i>,  2013)
;
_refine_ls_abs_structure_Flack 0.12(17)
_refine_ls_extinction_method none
_refine_ls_goodness_of_fit_ref 1.097
_refine_ls_hydrogen_treatment constr
_refine_ls_matrix_type full
_refine_ls_number_parameters 545
_refine_ls_number_reflns 7390
_refine_ls_number_restraints 8
_refine_ls_restrained_S_all 1.098
_refine_ls_R_factor_all 0.0931
_refine_ls_R_factor_gt 0.0648
_refine_ls_shift/su_max 0.002
_refine_ls_shift/su_mean 0
_refine_ls_structure_factor_coef Fsqd
_refine_ls_weighting_details 'w=1/[\s^2^(Fo^2^)+(0.1130P)^2^] where P=(Fo^2^+2Fc^2^)/3'
_refine_ls_weighting_scheme calc
_refine_ls_wR_factor_ref 0.1927
_reflns_number_gt 5222
_reflns_number_total 7390
_reflns_threshold_expression 'I > 2\s(I)'
_cod_data_source_file cu3125sup1.cif
_cod_data_source_block naltrexone_Et2O
_cod_database_code 2021019
_shelxl_version_number 2.014

loop_
_space_group_symop_operation_xyz
'x, y, z'
'x+1/2, -y+1/2, -z'
'-x, y+1/2, -z+1/2'
'-x+1/2, -y, z+1/2'

loop_
_atom_site_type_symbol
_atom_site_label
_atom_site_fract_x
_atom_site_fract_y
_atom_site_fract_z
_atom_site_U_iso_or_equiv
_atom_site_adp_type
_atom_site_calc_flag
_atom_site_occupancy
_atom_site_disorder_assembly
_atom_site_disorder_group
O O1B 0.2546(3) 0.9044(3) 0.00091(17) 0.0801(11) Uani d 1 . .
H H1OB 0.267 0.8579 0.0206 0.12 Uiso calc 1 . .
O O2B 0.4526(3) 0.7815(3) 0.00546(13) 0.0670(10) Uani d 1 . .
O O3B 0.4107(4) 0.6226(4) -0.0546(2) 0.1042(16) Uani d 1 . .
O O4B 0.7683(2) 0.7362(3) -0.07619(14) 0.0669(9) Uani d 1 . .
H H4OB 0.814 0.7762 -0.0666 0.1 Uiso calc 1 . .
O O1A 0.8534(3) 0.8191(3) 0.77682(17) 0.0758(10) Uani d 1 . .
H H1OA 0.9154 0.8296 0.7845 0.114 Uiso calc 1 . .
O O2A 0.9696(3) 1.0156(3) 0.76596(15) 0.0672(9) Uani d 1 . .
O O4A 0.9420(3) 1.3257(3) 0.68883(15) 0.0705(10) Uani d 1 . .
H H4OA 0.911 1.3691 0.7054 0.106 Uiso calc 1 . .
O O3A 1.0897(5) 0.9936(5) 0.6846(2) 0.1146(17) Uani d 1 . .
C C12A 0.8182(4) 1.0822(4) 0.73229(19) 0.0557(11) Uani d 1 . .
N N1A 0.7502(4) 1.3378(3) 0.72979(18) 0.0708(12) Uani d 1 . .
C C19B 1.0429(5) 1.0706(7) -0.1035(4) 0.109(3) Uani d 1 . .
H H19A 1.037 1.0696 -0.1398 0.13 Uiso calc 1 . .
H H19B 1.0884 1.1236 -0.09 0.13 Uiso calc 1 . .
C C18B 0.9463(7) 1.0394(7) -0.0730(4) 0.119(3) Uani d 1 . .
H H18B 0.9388 1.0746 -0.0408 0.142 Uiso calc 1 . .
C C17B 0.8476(5) 1.0179(6) -0.0984(3) 0.097(2) Uani d 1 . .
H H17A 0.8634 1.0002 -0.133 0.116 Uiso calc 1 . .
H H17B 0.8054 1.0797 -0.0989 0.116 Uiso calc 1 . .
N N1B 0.7834(4) 0.9358(4) -0.07652(19) 0.0750(13) Uani d 1 . .
C C9B 0.7061(4) 0.8938(5) -0.1122(2) 0.0686(14) Uani d 1 . .
H H9B 0.7451 0.8778 -0.143 0.082 Uiso calc 1 . .
C C10B 0.6132(4) 0.9638(6) -0.1273(2) 0.0789(17) Uani d 1 . .
H H10A 0.6382 1.0338 -0.1277 0.095 Uiso calc 1 . .
H H10B 0.5915 0.9466 -0.1612 0.095 Uiso calc 1 . .
C C11B 0.5170(4) 0.9576(5) -0.0934(2) 0.0647(13) Uani d 1 . .
C C12B 0.5182(4) 0.8850(4) -0.05664(19) 0.0605(12) Uani d 1 . .
C C4B 0.4323(4) 0.8633(4) -0.02585(19) 0.0588(12) Uani d 1 . .
C C3B 0.3410(4) 0.9198(5) -0.0292(2) 0.0676(14) Uani d 1 . .
C C5B 0.5429(4) 0.7298(4) -0.01796(18) 0.0622(12) Uani d 1 . .
H H5B 0.5851 0.6939 0.0074 0.075 Uiso calc 1 . .
C C6B 0.5002(4) 0.6551(5) -0.0567(2) 0.0701(14) Uani d 1 . .
C C7B 0.5751(5) 0.6276(5) -0.0984(2) 0.0784(16) Uani d 1 . .
H H7B1 0.5397 0.5831 -0.1221 0.094 Uiso calc 1 . .
H H7B2 0.6359 0.5915 -0.0848 0.094 Uiso calc 1 . .
C C8B 0.6122(5) 0.7241(5) -0.1250(2) 0.0762(16) Uani d 1 . .
H H8B1 0.6576 0.7059 -0.153 0.091 Uiso calc 1 . .
H H8B2 0.5513 0.7606 -0.1381 0.091 Uiso calc 1 . .
C C14B 0.6727(4) 0.7921(4) -0.08904(18) 0.0615(13) Uani d 1 . .
C C20B 1.0388(6) 0.9724(7) -0.0768(4) 0.106(2) Uani d 1 . .
H H20A 1.0317 0.911 -0.0969 0.128 Uiso calc 1 . .
H H20B 1.0829 0.9649 -0.0472 0.128 Uiso calc 1 . .
C C16B 0.7337(5) 0.9643(5) -0.0285(2) 0.0738(15) Uani d 1 . .
H H16A 0.6813 1.0172 -0.0342 0.089 Uiso calc 1 . .
H H16B 0.7873 0.9913 -0.0059 0.089 Uiso calc 1 . .
C C15B 0.6805(4) 0.8719(5) -0.00433(19) 0.0663(13) Uani d 1 . .
H H15A 0.6382 0.8939 0.0241 0.08 Uiso calc 1 . .
H H15B 0.7344 0.8253 0.0079 0.08 Uiso calc 1 . .
C C13B 0.6087(4) 0.8161(4) -0.04238(17) 0.0572(12) Uani d 1 . .
C C1B 0.4239(4) 1.0143(5) -0.0972(2) 0.0757(16) Uani d 1 . .
H H1B 0.4183 1.0646 -0.1217 0.091 Uiso calc 1 . .
C C2B 0.3389(4) 0.9965(5) -0.0648(2) 0.0752(16) Uani d 1 . .
H H2B 0.2789 1.0375 -0.0673 0.09 Uiso calc 1 . .
C C3A 0.8106(4) 0.9058(4) 0.75699(19) 0.0611(12) Uani d 1 . .
C C4A 0.8653(4) 0.9970(4) 0.75256(19) 0.0567(12) Uani d 1 . .
C C11A 0.7171(4) 1.0823(4) 0.7127(2) 0.0615(12) Uani d 1 . .
C C10A 0.6817(5) 1.1772(4) 0.6849(2) 0.0736(15) Uani d 1 . .
H H10C 0.6146 1.1997 0.6989 0.088 Uiso calc 1 . .
H H10D 0.6693 1.1594 0.65 0.088 Uiso calc 1 . .
C C9A 0.7610(4) 1.2671(4) 0.6868(2) 0.0687(14) Uani d 1 . .
H H9A 0.7492 1.3075 0.6563 0.082 Uiso calc 1 . .
C C17A 0.6514(5) 1.3991(5) 0.7290(3) 0.0891(19) Uani d 1 . .
H H17C 0.5948 1.3601 0.7445 0.107 Uiso calc 1 . .
H H17D 0.6314 1.4119 0.6944 0.107 Uiso calc 1 . .
C C18A 0.6627(6) 1.4996(6) 0.7559(3) 0.099(2) Uani d 1 . .
H H18A 0.6787 1.496 0.7918 0.118 Uiso calc 1 . .
C C19A 0.5942(5) 1.5845(5) 0.7396(3) 0.0902(19) Uani d 1 . .
H H19C 0.5457 1.5722 0.7121 0.108 Uiso calc 1 . .
H H19D 0.5681 1.6309 0.7652 0.108 Uiso calc 1 . .
C C5A 0.9985(4) 1.1077(4) 0.7380(2) 0.0609(12) Uani d 1 . .
H H5A 1.0518 1.1467 0.7567 0.073 Uiso calc 1 . .
C C13A 0.8951(4) 1.1696(4) 0.73411(19) 0.0566(11) Uani d 1 . .
C C1A 0.6618(4) 0.9901(4) 0.7174(2) 0.0716(14) Uani d 1 . .
H H1A 0.5926 0.9858 0.7055 0.086 Uiso calc 1 . .
C C2A 0.7072(4) 0.9063(4) 0.7391(2) 0.0676(14) Uani d 1 . .
H H2A 0.6671 0.847 0.742 0.081 Uiso calc 1 . .
C C20A 0.7084(6) 1.5861(6) 0.7285(5) 0.127(3) Uani d 1 . .
H H20C 0.7301 1.5749 0.694 0.153 Uiso calc 1 . .
H H20D 0.7525 1.6335 0.747 0.153 Uiso calc 1 . .
C C16A 0.7654(5) 1.2877(5) 0.7778(2) 0.0714(14) Uani d 1 . .
H H16C 0.7101 1.2371 0.7827 0.086 Uiso calc 1 . .
H H16D 0.7597 1.3376 0.8045 0.086 Uiso calc 1 . .
C C15A 0.8740(4) 1.2360(4) 0.78032(19) 0.0636(12) Uani d 1 . .
H H15C 0.8775 1.1939 0.8102 0.076 Uiso calc 1 . .
H H15D 0.9288 1.2877 0.7828 0.076 Uiso calc 1 . .
C C14A 0.8783(4) 1.2349(4) 0.6864(2) 0.0615(12) Uani d 1 . .
C C8A 0.9115(5) 1.1791(5) 0.6400(2) 0.0744(15) Uani d 1 . .
H H8A1 0.9036 1.2235 0.6112 0.089 Uiso calc 1 . .
H H8A2 0.8659 1.1203 0.6352 0.089 Uiso calc 1 . .
C C7A 1.0276(6) 1.1436(5) 0.6439(2) 0.0846(19) Uani d 1 . .
H H7A1 1.0473 1.1087 0.6132 0.101 Uiso calc 1 . .
H H7A2 1.0733 1.2027 0.6475 0.101 Uiso calc 1 . .
C C6A 1.0445(5) 1.0739(5) 0.6873(2) 0.0734(15) Uani d 1 . .
C C5S 0.965(4) 0.343(2) 0.9437(12) 0.24(3) Uani d 0.5 A 2
H H5S1 1.0148 0.3627 0.9184 0.364 Uiso calc 0.5 A 2
H H5S2 0.9716 0.3864 0.9723 0.364 Uiso calc 0.5 A 2
H H5S3 0.9786 0.2733 0.9535 0.364 Uiso calc 0.5 A 2
C C7S 0.664(3) 0.314(2) 0.9142(10) 0.184(14) Uani d 0.5 A 2
H H7S1 0.6722 0.2465 0.9001 0.221 Uiso calc 0.5 A 2
H H7S2 0.6717 0.3614 0.8863 0.221 Uiso calc 0.5 A 2
O O2S 0.755(4) 0.3299(18) 0.9445(11) 0.263(17) Uani d 0.5 A 2
C C3S 1.153(3) 0.343(2) 0.9293(10) 0.198(17) Uani d 0.5 B 1
H H3S1 1.1759 0.4007 0.9496 0.238 Uiso calc 0.5 B 1
H H3S2 1.1514 0.2842 0.9511 0.238 Uiso calc 0.5 B 1
C C6S 0.856(4) 0.350(2) 0.9234(10) 0.185(16) Uani d 0.5 A 2
H H6S1 0.8511 0.4202 0.9118 0.222 Uiso calc 0.5 A 2
H H6S2 0.858 0.3088 0.8933 0.222 Uiso calc 0.5 A 2
C C1S 1.447(4) 0.320(2) 0.9016(12) 0.22(2) Uani d 0.5 B 1
H H1S1 1.4911 0.3358 0.93 0.334 Uiso calc 0.5 B 1
H H1S2 1.4587 0.2511 0.8914 0.334 Uiso calc 0.5 B 1
H H1S3 1.4649 0.3654 0.8744 0.334 Uiso calc 0.5 B 1
C C2S 1.334(4) 0.335(3) 0.9153(15) 0.29(4) Uani d 0.5 B 1
H H2S1 1.3266 0.2918 0.9448 0.353 Uiso calc 0.5 B 1
H H2S2 1.3327 0.4039 0.9281 0.353 Uiso calc 0.5 B 1
C C8S 0.555(4) 0.322(2) 0.9300(13) 0.221(19) Uani d 0.5 A 2
H H8S1 0.5093 0.3078 0.902 0.332 Uiso calc 0.5 A 2
H H8S2 0.5419 0.2734 0.9562 0.332 Uiso calc 0.5 A 2
H H8S3 0.5414 0.3895 0.9422 0.332 Uiso calc 0.5 A 2
O O1S 1.233(4) 0.326(2) 0.8929(11) 0.38(3) Uani d 0.5 B 1
C C4S 1.043(4) 0.364(2) 0.9125(16) 0.32(4) Uani d 0.5 B 1
H H4S1 0.9984 0.374 0.9413 0.487 Uiso calc 0.5 B 1
H H4S2 1.0419 0.424 0.892 0.487 Uiso calc 0.5 B 1
H H4S3 1.0173 0.3068 0.8935 0.487 Uiso calc 0.5 B 1

loop_
_atom_site_aniso_label
_atom_site_aniso_U_11
_atom_site_aniso_U_22
_atom_site_aniso_U_33
_atom_site_aniso_U_12
_atom_site_aniso_U_13
_atom_site_aniso_U_23
O1B 0.0473(18) 0.094(3) 0.099(3) 0.0078(19) 0.016(2) 0.016(2)
O2B 0.0496(17) 0.083(3) 0.068(2) 0.0083(17) 0.0125(16) 0.0143(19)
O3B 0.070(3) 0.120(4) 0.123(4) -0.033(3) 0.011(3) -0.011(3)
O4B 0.0438(17) 0.090(3) 0.066(2) 0.0082(17) 0.0036(15) -0.0003(19)
O1A 0.078(2) 0.0539(19) 0.095(3) 0.0006(18) 0.002(2) 0.013(2)
O2A 0.0568(19) 0.0612(19) 0.084(2) 0.0008(16) -0.0116(17) 0.0110(18)
O4A 0.080(2) 0.0555(19) 0.076(2) -0.0135(19) -0.0015(19) 0.0051(18)
O3A 0.117(4) 0.114(4) 0.113(4) 0.046(3) 0.009(3) -0.018(3)
C12A 0.052(3) 0.054(3) 0.061(3) -0.003(2) -0.003(2) 0.002(2)
N1A 0.072(3) 0.060(2) 0.080(3) 0.010(2) -0.016(2) 0.000(2)
C19B 0.065(4) 0.121(6) 0.140(7) -0.027(4) -0.001(4) 0.029(5)
C18B 0.086(5) 0.121(7) 0.149(8) -0.017(5) 0.007(5) 0.016(6)
C17B 0.057(3) 0.108(5) 0.126(6) -0.004(3) 0.006(3) 0.036(5)
N1B 0.057(2) 0.090(3) 0.078(3) -0.007(2) 0.006(2) 0.012(3)
C9B 0.052(3) 0.094(4) 0.060(3) 0.002(3) 0.007(2) 0.009(3)
C10B 0.058(3) 0.110(5) 0.069(3) 0.001(3) 0.005(3) 0.021(3)
C11B 0.052(3) 0.084(4) 0.058(3) 0.002(2) -0.002(2) 0.014(3)
C12B 0.044(2) 0.078(3) 0.059(3) 0.003(2) -0.003(2) 0.004(3)
C4B 0.046(2) 0.072(3) 0.059(3) 0.001(2) 0.003(2) 0.007(2)
C3B 0.042(3) 0.087(4) 0.074(3) 0.003(3) 0.005(2) 0.004(3)
C5B 0.045(2) 0.080(3) 0.061(3) 0.009(2) 0.003(2) 0.009(3)
C6B 0.060(3) 0.073(3) 0.078(3) -0.001(3) -0.003(3) 0.006(3)
C7B 0.063(3) 0.091(4) 0.082(4) 0.002(3) -0.010(3) -0.019(3)
C8B 0.065(3) 0.101(4) 0.062(3) 0.003(3) 0.000(2) -0.013(3)
C14B 0.042(2) 0.086(4) 0.056(3) 0.005(2) 0.002(2) 0.001(3)
C20B 0.077(4) 0.106(5) 0.136(6) -0.004(4) -0.022(4) 0.029(5)
C16B 0.058(3) 0.081(4) 0.082(4) -0.002(3) -0.009(3) 0.004(3)
C15B 0.054(3) 0.089(4) 0.057(3) 0.002(3) -0.004(2) 0.000(3)
C13B 0.044(2) 0.075(3) 0.053(2) 0.004(2) -0.0015(19) 0.004(2)
C1B 0.059(3) 0.090(4) 0.078(3) 0.011(3) -0.006(3) 0.016(3)
C2B 0.050(3) 0.089(4) 0.087(4) 0.012(3) -0.002(3) 0.013(3)
C3A 0.064(3) 0.058(3) 0.062(3) 0.000(2) 0.005(2) 0.003(2)
C4A 0.052(3) 0.055(3) 0.063(3) -0.003(2) -0.002(2) 0.002(2)
C11A 0.056(3) 0.062(3) 0.066(3) -0.003(2) -0.009(2) 0.001(2)
C10A 0.065(3) 0.072(3) 0.084(4) -0.004(3) -0.025(3) 0.006(3)
C9A 0.072(3) 0.062(3) 0.072(3) 0.000(3) -0.019(3) 0.006(3)
C17A 0.077(4) 0.069(4) 0.121(5) 0.012(3) -0.018(4) -0.001(4)
C18A 0.084(4) 0.084(5) 0.128(6) 0.017(4) -0.024(4) 0.002(4)
C19A 0.072(4) 0.081(4) 0.118(5) 0.017(3) -0.014(4) -0.017(4)
C5A 0.054(3) 0.056(3) 0.072(3) -0.007(2) -0.004(2) 0.001(2)
C13A 0.056(3) 0.054(3) 0.060(3) -0.003(2) -0.007(2) 0.005(2)
C1A 0.057(3) 0.074(3) 0.084(4) -0.007(3) -0.010(3) -0.005(3)
C2A 0.063(3) 0.056(3) 0.083(3) -0.012(3) 0.006(3) 0.001(3)
C20A 0.079(5) 0.094(5) 0.209(11) 0.010(4) -0.021(6) -0.018(6)
C16A 0.068(3) 0.072(3) 0.074(3) 0.003(3) -0.001(3) -0.002(3)
C15A 0.068(3) 0.064(3) 0.059(3) 0.002(2) -0.005(2) -0.002(2)
C14A 0.071(3) 0.052(3) 0.061(3) -0.008(2) -0.004(2) 0.003(2)
C8A 0.095(4) 0.071(3) 0.057(3) -0.012(3) 0.002(3) 0.002(3)
C7A 0.099(5) 0.070(4) 0.085(4) -0.019(3) 0.031(4) -0.012(3)
C6A 0.059(3) 0.073(4) 0.088(4) -0.002(3) 0.005(3) -0.011(3)
C5S 0.51(8) 0.081(15) 0.14(2) 0.05(3) 0.00(4) 0.043(15)
C7S 0.31(4) 0.13(2) 0.111(17) -0.03(3) 0.06(3) 0.009(15)
O2S 0.48(6) 0.127(15) 0.18(2) 0.00(3) -0.01(3) -0.003(15)
C3S 0.37(5) 0.123(18) 0.104(15) -0.10(3) -0.05(3) -0.008(14)
C6S 0.32(5) 0.115(18) 0.124(18) -0.07(2) -0.05(2) 0.058(15)
C1S 0.41(7) 0.110(17) 0.15(2) -0.08(3) -0.05(3) 0.049(17)
C2S 0.52(9) 0.14(2) 0.23(4) -0.14(5) 0.20(6) -0.06(3)
C8S 0.39(6) 0.105(17) 0.17(3) 0.06(3) 0.06(4) 0.041(19)
O1S 0.76(10) 0.24(3) 0.15(2) -0.21(5) -0.06(4) 0.11(2)
C4S 0.61(10) 0.090(16) 0.27(5) -0.09(3) -0.26(6) 0.12(2)

loop_
_atom_type_symbol
_atom_type_description
_atom_type_scat_dispersion_real
_atom_type_scat_dispersion_imag
_atom_type_scat_source
C C 0.0181 0.0091 'International Tables Vol C Tables 4.2.6.8 and 6.1.1.4'
H H 0 0 'International Tables Vol C Tables 4.2.6.8 and 6.1.1.4'
N N 0.0311 0.018 'International Tables Vol C Tables 4.2.6.8 and 6.1.1.4'
O O 0.0492 0.0322 'International Tables Vol C Tables 4.2.6.8 and 6.1.1.4'

loop_
_geom_angle_atom_site_label_1
_geom_angle_atom_site_label_2
_geom_angle_atom_site_label_3
_geom_angle
C3B O1B H1OB 109.5
C4B O2B C5B 104.2(4)
C14B O4B H4OB 109.5
C3A O1A H1OA 109.5
C4A O2A C5A 104.4(4)
C14A O4A H4OA 109.5
C4A C12A C11A 123.3(5)
C4A C12A C13A 109.2(4)
C11A C12A C13A 127.5(4)
C16A N1A C9A 112.8(4)
C16A N1A C17A 111.7(5)
C9A N1A C17A 113.9(5)
C20B C19B C18B 58.5(5)
C20B C19B H19A 117.9
C18B C19B H19A 117.9
C20B C19B H19B 117.9
C18B C19B H19B 117.9
H19A C19B H19B 115.1
C17B C18B C20B 122.5(9)
C17B C18B C19B 119.5(9)
C20B C18B C19B 59.1(6)
C17B C18B H18B 114.8
C20B C18B H18B 114.8
C19B C18B H18B 114.8
C18B C17B N1B 115.6(7)
C18B C17B H17A 108.4
N1B C17B H17A 108.4
C18B C17B H17B 108.4
N1B C17B H17B 108.4
H17A C17B H17B 107.4
C17B N1B C9B 112.5(5)
C17B N1B C16B 113.2(6)
C9B N1B C16B 112.1(4)
N1B C9B C14B 104.4(4)
N1B C9B C10B 116.8(5)
C14B C9B C10B 114.6(4)
N1B C9B H9B 106.8
C14B C9B H9B 106.8
C10B C9B H9B 106.8
C11B C10B C9B 114.8(5)
C11B C10B H10A 108.6
C9B C10B H10A 108.6
C11B C10B H10B 108.6
C9B C10B H10B 108.6
H10A C10B H10B 107.5
C12B C11B C1B 115.7(5)
C12B C11B C10B 117.2(5)
C1B C11B C10B 127.0(5)
C11B C12B C4B 124.0(5)
C11B C12B C13B 127.5(4)
C4B C12B C13B 108.5(4)
C3B C4B O2B 127.8(4)
C3B C4B C12B 120.3(5)
O2B C4B C12B 111.9(4)
O1B C3B C4B 123.4(5)
O1B C3B C2B 119.7(5)
C4B C3B C2B 116.9(5)
O2B C5B C6B 108.3(4)
O2B C5B C13B 104.9(4)
C6B C5B C13B 112.0(4)
O2B C5B H5B 110.5
C6B C5B H5B 110.5
C13B C5B H5B 110.5
O3B C6B C7B 122.5(6)
O3B C6B C5B 121.7(6)
C7B C6B C5B 115.8(5)
C6B C7B C8B 109.8(5)
C6B C7B H7B1 109.7
C8B C7B H7B1 109.7
C6B C7B H7B2 109.7
C8B C7B H7B2 109.7
H7B1 C7B H7B2 108.2
C14B C8B C7B 110.4(5)
C14B C8B H8B1 109.6
C7B C8B H8B1 109.6
C14B C8B H8B2 109.6
C7B C8B H8B2 109.6
H8B1 C8B H8B2 108.1
O4B C14B C8B 105.6(5)
O4B C14B C13B 110.7(4)
C8B C14B C13B 111.9(4)
O4B C14B C9B 107.9(4)
C8B C14B C9B 113.4(5)
C13B C14B C9B 107.3(5)
C18B C20B C19B 62.3(6)
C18B C20B H20A 117.5
C19B C20B H20A 117.5
C18B C20B H20B 117.5
C19B C20B H20B 117.5
H20A C20B H20B 114.6
N1B C16B C15B 110.5(5)
N1B C16B H16A 109.5
C15B C16B H16A 109.5
N1B C16B H16B 109.5
C15B C16B H16B 109.5
H16A C16B H16B 108.1
C16B C15B C13B 110.9(4)
C16B C15B H15A 109.5
C13B C15B H15A 109.5
C16B C15B H15B 109.5
C13B C15B H15B 109.5
H15A C15B H15B 108
C12B C13B C14B 108.7(4)
C12B C13B C15B 109.0(5)
C14B C13B C15B 109.0(4)
C12B C13B C5B 98.0(4)
C14B C13B C5B 118.6(5)
C15B C13B C5B 112.6(4)
C11B C1B C2B 120.8(5)
C11B C1B H1B 119.6
C2B C1B H1B 119.6
C3B C2B C1B 122.1(5)
C3B C2B H2B 118.9
C1B C2B H2B 118.9
O1A C3A C4A 123.8(5)
O1A C3A C2A 120.5(5)
C4A C3A C2A 115.7(5)
C12A C4A O2A 111.6(4)
C12A C4A C3A 121.3(4)
O2A C4A C3A 127.0(5)
C12A C11A C1A 115.1(5)
C12A C11A C10A 117.3(5)
C1A C11A C10A 127.3(5)
C11A C10A C9A 114.8(4)
C11A C10A H10C 108.6
C9A C10A H10C 108.6
C11A C10A H10D 108.6
C9A C10A H10D 108.6
H10C C10A H10D 107.5
N1A C9A C14A 105.4(4)
N1A C9A C10A 116.3(5)
C14A C9A C10A 114.3(5)
N1A C9A H9A 106.7
C14A C9A H9A 106.7
C10A C9A H9A 106.7
N1A C17A C18A 112.8(5)
N1A C17A H17C 109
C18A C17A H17C 109
N1A C17A H17D 109
C18A C17A H17D 109
H17C C17A H17D 107.8
C20A C18A C19A 59.9(5)
C20A C18A C17A 118.4(8)
C19A C18A C17A 117.7(6)
C20A C18A H18A 116.3
C19A C18A H18A 116.3
C17A C18A H18A 116.3
C20A C19A C18A 59.8(5)
C20A C19A H19C 117.8
C18A C19A H19C 117.8
C20A C19A H19D 117.8
C18A C19A H19D 117.8
H19C C19A H19D 114.9
O2A C5A C6A 107.6(4)
O2A C5A C13A 105.0(4)
C6A C5A C13A 114.4(5)
O2A C5A H5A 109.9
C6A C5A H5A 109.9
C13A C5A H5A 109.9
C12A C13A C15A 110.3(4)
C12A C13A C5A 98.4(4)
C15A C13A C5A 113.1(4)
C12A C13A C14A 107.9(4)
C15A C13A C14A 108.8(4)
C5A C13A C14A 117.5(4)
C2A C1A C11A 121.6(5)
C2A C1A H1A 119.2
C11A C1A H1A 119.2
C1A C2A C3A 122.8(5)
C1A C2A H2A 118.6
C3A C2A H2A 118.6
C18A C20A C19A 60.3(6)
C18A C20A H20C 117.7
C19A C20A H20C 117.7
C18A C20A H20D 117.7
C19A C20A H20D 117.7
H20C C20A H20D 114.9
N1A C16A C15A 110.9(5)
N1A C16A H16C 109.4
C15A C16A H16C 109.4
N1A C16A H16D 109.4
C15A C16A H16D 109.4
H16C C16A H16D 108
C16A C15A C13A 111.8(4)
C16A C15A H15C 109.2
C13A C15A H15C 109.2
C16A C15A H15D 109.2
C13A C15A H15D 109.2
H15C C15A H15D 107.9
O4A C14A C8A 106.6(4)
O4A C14A C9A 108.0(4)
C8A C14A C9A 114.1(5)
O4A C14A C13A 110.1(4)
C8A C14A C13A 111.7(4)
C9A C14A C13A 106.1(4)
C14A C8A C7A 111.0(5)
C14A C8A H8A1 109.4
C7A C8A H8A1 109.4
C14A C8A H8A2 109.4
C7A C8A H8A2 109.4
H8A1 C8A H8A2 108
C6A C7A C8A 111.9(5)
C6A C7A H7A1 109.2
C8A C7A H7A1 109.2
C6A C7A H7A2 109.2
C8A C7A H7A2 109.2
H7A1 C7A H7A2 107.9
O3A C6A C7A 124.0(6)
O3A C6A C5A 119.1(6)
C7A C6A C5A 116.9(5)
C6S C5S H5S1 109.5
C6S C5S H5S2 109.5
H5S1 C5S H5S2 109.5
C6S C5S H5S3 109.5
H5S1 C5S H5S3 109.5
H5S2 C5S H5S3 109.5
O2S C7S C8S 126(3)
O2S C7S H7S1 105.7
C8S C7S H7S1 105.7
O2S C7S H7S2 105.7
C8S C7S H7S2 105.7
H7S1 C7S H7S2 106.1
C6S O2S C7S 122(3)
O1S C3S C4S 119(3)
O1S C3S H3S1 107.5
C4S C3S H3S1 107.5
O1S C3S H3S2 107.5
C4S C3S H3S2 107.5
H3S1 C3S H3S2 107
O2S C6S C5S 132(3)
O2S C6S H6S1 104.1
C5S C6S H6S1 104.1
O2S C6S H6S2 104.1
C5S C6S H6S2 104.1
H6S1 C6S H6S2 105.5
C2S C1S H1S1 109.5
C2S C1S H1S2 109.5
H1S1 C1S H1S2 109.5
C2S C1S H1S3 109.5
H1S1 C1S H1S3 109.5
H1S2 C1S H1S3 109.5
O1S C2S C1S 139(4)
O1S C2S H2S1 102.4
C1S C2S H2S1 102.4
O1S C2S H2S2 102.4
C1S C2S H2S2 102.4
H2S1 C2S H2S2 104.9
C7S C8S H8S1 109.5
C7S C8S H8S2 109.5
H8S1 C8S H8S2 109.5
C7S C8S H8S3 109.5
H8S1 C8S H8S3 109.5
H8S2 C8S H8S3 109.5
C2S O1S C3S 110(3)
C3S C4S H4S1 109.5
C3S C4S H4S2 109.5
H4S1 C4S H4S2 109.5
C3S C4S H4S3 109.5
H4S1 C4S H4S3 109.5
H4S2 C4S H4S3 109.5

loop_
_geom_bond_atom_site_label_1
_geom_bond_atom_site_label_2
_geom_bond_distance
O1B C3B 1.367(6)
O1B H1OB 0.82
O2B C4B 1.382(6)
O2B C5B 1.464(6)
O3B C6B 1.207(7)
O4B C14B 1.451(6)
O4B H4OB 0.82
O1A C3A 1.364(6)
O1A H1OA 0.82
O2A C4A 1.384(6)
O2A C5A 1.466(6)
O4A C14A 1.438(6)
O4A H4OA 0.82
O3A C6A 1.199(8)
C12A C4A 1.375(7)
C12A C11A 1.377(7)
C12A C13A 1.501(7)
N1A C16A 1.451(7)
N1A C9A 1.481(8)
N1A C17A 1.481(8)
C19B C20B 1.471(11)
C19B C18B 1.519(11)
C19B H19A 0.97
C19B H19B 0.97
C18B C17B 1.443(11)
C18B C20B 1.463(12)
C18B H18B 0.98
C17B N1B 1.468(8)
C17B H17A 0.97
C17B H17B 0.97
N1B C9B 1.468(7)
N1B C16B 1.474(8)
C9B C14B 1.529(8)
C9B C10B 1.541(8)
C9B H9B 0.98
C10B C11B 1.514(7)
C10B H10A 0.97
C10B H10B 0.97
C11B C12B 1.366(8)
C11B C1B 1.393(8)
C12B C4B 1.388(7)
C12B C13B 1.504(7)
C4B C3B 1.372(7)
C3B C2B 1.385(8)
C5B C6B 1.521(8)
C5B C13B 1.546(7)
C5B H5B 0.98
C6B C7B 1.501(9)
C7B C8B 1.523(10)
C7B H7B1 0.97
C7B H7B2 0.97
C8B C14B 1.514(8)
C8B H8B1 0.97
C8B H8B2 0.97
C14B C13B 1.515(7)
C20B H20A 0.97
C20B H20B 0.97
C16B C15B 1.527(8)
C16B H16A 0.97
C16B H16B 0.97
C15B C13B 1.543(7)
C15B H15A 0.97
C15B H15B 0.97
C1B C2B 1.395(8)
C1B H1B 0.93
C2B H2B 0.93
C3A C4A 1.385(7)
C3A C2A 1.388(8)
C11A C1A 1.401(8)
C11A C10A 1.515(8)
C10A C9A 1.545(8)
C10A H10C 0.97
C10A H10D 0.97
C9A C14A 1.537(8)
C9A H9A 0.98
C17A C18A 1.507(10)
C17A H17C 0.97
C17A H17D 0.97
C18A C20A 1.467(12)
C18A C19A 1.474(9)
C18A H18A 0.98
C19A C20A 1.469(11)
C19A H19C 0.97
C19A H19D 0.97
C5A C6A 1.536(8)
C5A C13A 1.537(7)
C5A H5A 0.98
C13A C15A 1.532(8)
C13A C14A 1.548(7)
C1A C2A 1.367(8)
C1A H1A 0.93
C2A H2A 0.93
C20A H20C 0.97
C20A H20D 0.97
C16A C15A 1.529(8)
C16A H16C 0.97
C16A H16D 0.97
C15A H15C 0.97
C15A H15D 0.97
C14A C8A 1.496(8)
C8A C7A 1.538(10)
C8A H8A1 0.97
C8A H8A2 0.97
C7A C6A 1.490(10)
C7A H7A1 0.97
C7A H7A2 0.97
C5S C6S 1.47(3)
C5S H5S1 0.96
C5S H5S2 0.96
C5S H5S3 0.96
C7S O2S 1.42(2)
C7S C8S 1.44(2)
C7S H7S1 0.97
C7S H7S2 0.97
O2S C6S 1.42(2)
C3S O1S 1.42(3)
C3S C4S 1.49(3)
C3S H3S1 0.97
C3S H3S2 0.97
C6S H6S1 0.97
C6S H6S2 0.97
C1S C2S 1.49(3)
C1S H1S1 0.96
C1S H1S2 0.96
C1S H1S3 0.96
C2S O1S 1.40(3)
C2S H2S1 0.97
C2S H2S2 0.97
C8S H8S1 0.96
C8S H8S2 0.96
C8S H8S3 0.96
C4S H4S1 0.96
C4S H4S2 0.96
C4S H4S3 0.96

loop_
_geom_hbond_atom_site_label_D
_geom_hbond_atom_site_label_H
_geom_hbond_atom_site_label_A
_geom_hbond_site_symmetry_A
_geom_hbond_distance_DH
_geom_hbond_distance_HA
_geom_hbond_distance_DA
_geom_hbond_angle_DHA
_geom_hbond_publ_flag
O1A H1OA O4A 3_746 0.82 1.93 2.737(5) 167 yes
O4A H4OA O2A 3_756 0.82 2.56 2.982(6) 114 yes
O1B H1OB O4B 2_465 0.82 1.93 2.730(6) 166 yes
O4B H4OB O2B 2_565 0.82 2.51 3.000(5) 120 yes
C20B H20A O4A 3_745 0.97 2.71 3.560(11) 146 yes
C20B H20B O1B 1_655 0.97 2.64 3.533(10) 154 yes

loop_
_geom_torsion_atom_site_label_1
_geom_torsion_atom_site_label_2
_geom_torsion_atom_site_label_3
_geom_torsion_atom_site_label_4
_geom_torsion
_geom_torsion_publ_flag
C20B C19B C18B C17B -112.3(10) ?
C20B C18B C17B N1B 74.3(11) ?
N1B C17B C18B C19B 144.5(8) yes
C9B N1B C17B C18B -160.0(7) yes
C18B C17B N1B C16B 71.6(8) ?
C17B N1B C9B C14B 163.3(5) ?
C16B N1B C9B C14B -67.8(6) ?
C17B N1B C9B C10B -69.1(6) ?
C16B N1B C9B C10B 59.9(6) ?
N1B C9B C10B C11B -88.3(7) ?
C14B C9B C10B C11B 34.2(8) ?
C9B C10B C11B C12B -6.2(9) ?
C9B C10B C11B C1B 177.8(6) ?
C1B C11B C12B C4B 3.0(9) ?
C10B C11B C12B C4B -173.5(6) ?
C1B C11B C12B C13B -177.2(5) ?
C10B C11B C12B C13B 6.3(9) ?
C5B O2B C4B C3B 161.0(6) ?
C5B O2B C4B C12B -18.3(6) ?
C11B C12B C4B C3B -3.9(9) ?
C13B C12B C4B C3B 176.2(5) ?
C11B C12B C4B O2B 175.5(5) ?
C13B C12B C4B O2B -4.4(6) ?
O2B C4B C3B O1B 2.6(9) ?
C12B C4B C3B O1B -178.1(5) ?
O2B C4B C3B C2B -178.0(5) ?
C12B C4B C3B C2B 1.3(8) ?
C4B O2B C5B C6B -86.7(5) ?
C4B O2B C5B C13B 33.0(5) ?
O2B C5B C6B O3B -22.4(8) ?
C13B C5B C6B O3B -137.5(6) ?
O2B C5B C6B C7B 155.6(5) ?
C13B C5B C6B C7B 40.4(7) ?
O3B C6B C7B C8B 121.9(7) ?
C5B C6B C7B C8B -56.0(7) ?
C6B C7B C8B C14B 62.2(6) ?
C7B C8B C14B O4B 65.9(5) ?
C7B C8B C14B C13B -54.6(6) ?
C7B C8B C14B C9B -176.1(4) ?
N1B C9B C14B O4B -50.1(5) ?
C10B C9B C14B O4B -179.1(5) ?
N1B C9B C14B C8B -166.8(4) ?
C10B C9B C14B C8B 64.3(6) ?
N1B C9B C14B C13B 69.1(5) ?
C10B C9B C14B C13B -59.9(6) ?
C17B C18B C20B C19B 107.4(10) ?
C17B N1B C16B C15B -172.5(5) ?
C9B N1B C16B C15B 58.9(6) ?
N1B C16B C15B C13B -49.5(6) ?
C11B C12B C13B C14B -32.5(8) ?
C4B C12B C13B C14B 147.3(5) ?
C11B C12B C13B C15B 86.2(7) ?
C4B C12B C13B C15B -94.0(5) ?
C11B C12B C13B C5B -156.5(6) ?
C4B C12B C13B C5B 23.4(5) ?
O4B C14B C13B C12B 172.9(4) ?
C8B C14B C13B C12B -69.6(6) ?
C9B C14B C13B C12B 55.4(5) ?
O4B C14B C13B C15B 54.2(6) ?
C8B C14B C13B C15B 171.8(5) ?
C9B C14B C13B C15B -63.2(5) ?
O4B C14B C13B C5B -76.4(5) ?
C8B C14B C13B C5B 41.1(6) ?
C9B C14B C13B C5B 166.1(4) ?
C16B C15B C13B C12B -65.5(5) ?
C16B C15B C13B C14B 53.0(6) ?
C16B C15B C13B C5B -173.1(4) ?
O2B C5B C13B C12B -33.8(5) ?
C6B C5B C13B C12B 83.5(5) ?
O2B C5B C13B C14B -150.2(4) ?
C6B C5B C13B C14B -33.0(6) ?
O2B C5B C13B C15B 80.8(5) ?
C6B C5B C13B C15B -162.0(4) ?
C12B C11B C1B C2B 0.3(9) ?
C10B C11B C1B C2B 176.4(6) ?
O1B C3B C2B C1B -178.6(6) ?
C4B C3B C2B C1B 1.9(9) ?
C11B C1B C2B C3B -2.8(10) ?
C11A C12A C4A O2A 175.3(5) ?
C13A C12A C4A O2A -3.1(6) ?
C11A C12A C4A C3A -3.6(8) ?
C13A C12A C4A C3A 178.0(5) ?
C5A O2A C4A C12A -18.4(5) ?
C5A O2A C4A C3A 160.4(5) ?
O1A C3A C4A C12A -179.9(5) ?
C2A C3A C4A C12A 0.9(7) ?
O1A C3A C4A O2A 1.4(8) ?
C2A C3A C4A O2A -177.8(5) ?
C4A C12A C11A C1A 3.6(8) ?
C13A C12A C11A C1A -178.3(5) ?
C4A C12A C11A C10A -171.3(5) ?
C13A C12A C11A C10A 6.8(8) ?
C12A C11A C10A C9A -5.9(8) ?
C1A C11A C10A C9A 179.9(6) ?
C16A N1A C9A C14A -67.0(6) ?
C17A N1A C9A C14A 164.4(5) ?
C16A N1A C9A C10A 60.8(6) ?
C17A N1A C9A C10A -67.8(6) ?
C11A C10A C9A N1A -88.3(6) ?
C11A C10A C9A C14A 34.9(8) ?
C16A N1A C17A C18A 77.9(7) ?
C9A N1A C17A C18A -152.9(6) yes
N1A C17A C18A C20A 83.8(8) ?
N1A C17A C18A C19A 152.8(7) yes
C17A C18A C19A C20A -108.4(9) ?
C4A O2A C5A C6A -90.3(5) ?
C4A O2A C5A C13A 32.0(5) ?
C4A C12A C13A C15A -96.9(5) ?
C11A C12A C13A C15A 84.8(6) ?
C4A C12A C13A C5A 21.7(5) ?
C11A C12A C13A C5A -156.6(5) ?
C4A C12A C13A C14A 144.3(4) ?
C11A C12A C13A C14A -34.0(7) ?
O2A C5A C13A C12A -32.0(5) ?
C6A C5A C13A C12A 85.8(5) ?
O2A C5A C13A C15A 84.5(5) ?
C6A C5A C13A C15A -157.8(5) ?
O2A C5A C13A C14A -147.3(4) ?
C6A C5A C13A C14A -29.5(6) ?
C12A C11A C1A C2A -1.3(9) ?
C10A C11A C1A C2A 173.0(6) ?
C11A C1A C2A C3A -1.2(10) ?
O1A C3A C2A C1A -177.8(5) ?
C4A C3A C2A C1A 1.3(8) ?
C17A C18A C20A C19A 107.4(7) ?
C9A N1A C16A C15A 57.4(6) ?
C17A N1A C16A C15A -172.9(5) ?
N1A C16A C15A C13A -49.6(6) ?
C12A C13A C15A C16A -64.8(6) ?
C5A C13A C15A C16A -174.0(4) ?
C14A C13A C15A C16A 53.4(6) ?
N1A C9A C14A O4A -50.4(5) ?
C10A C9A C14A O4A -179.4(5) ?
N1A C9A C14A C8A -168.8(4) ?
C10A C9A C14A C8A 62.3(7) ?
N1A C9A C14A C13A 67.7(5) ?
C10A C9A C14A C13A -61.3(6) ?
C12A C13A C14A O4A 173.8(4) ?
C15A C13A C14A O4A 54.1(5) ?
C5A C13A C14A O4A -76.2(6) ?
C12A C13A C14A C8A -67.9(5) ?
C15A C13A C14A C8A 172.4(5) ?
C5A C13A C14A C8A 42.1(6) ?
C12A C13A C14A C9A 57.1(5) ?
C15A C13A C14A C9A -62.6(5) ?
C5A C13A C14A C9A 167.1(4) ?
O4A C14A C8A C7A 64.4(6) ?
C9A C14A C8A C7A -176.4(5) ?
C13A C14A C8A C7A -56.0(6) ?
C14A C8A C7A C6A 59.8(7) ?
C8A C7A C6A O3A 131.0(7) ?
C8A C7A C6A C5A -47.8(7) ?
O2A C5A C6A O3A -29.9(7) ?
C13A C5A C6A O3A -146.1(6) ?
O2A C5A C6A C7A 149.1(5) ?
C13A C5A C6A C7A 32.8(7) ?
C8S C7S O2S C6S -161(3) ?
C7S O2S C6S C5S -161(4) ?
C1S C2S O1S C3S 175(4) ?
C4S C3S O1S C2S 165(3) ?

_cod_database_fobs_code 2021019
